data_4325111
loop_
_publ_author_name
'Doris Y. Melgarejo'
'Gina M. Chiarella'
'John P. Fackler'
'Lisa M. Perez'
'Alexandre Rodrigue-Witchel'
'Christian Reber'

_publ_section_title
;
 Synthesis and Structure of a Dinuclear Gold(II) Complex with Terminal
 Fluoride Ligands
;
_journal_name_full 'Inorganic Chemistry'
_journal_page_first 4238
_journal_page_last 4240
_journal_paper_doi 10.1021/ic200394q
_journal_volume 50
_journal_year 2011
_chemical_formula_sum 'C42 H48 Au2 N6 O6'
_space_group_IT_number 2
_symmetry_cell_setting triclinic
_symmetry_Int_Tables_number 2
_symmetry_space_group_name_Hall '-P 1'
_symmetry_space_group_name_H-M 'P -1'
_cell_angle_alpha 65.3790(10)
_cell_angle_beta 74.256(2)
_cell_angle_gamma 73.1820(10)
_cell_formula_units_Z 1
_cell_length_a 8.5476(10)
_cell_length_b 11.8256(14)
_cell_length_c 11.8508(14)
_cell_volume 1026.6(2)
_cod_data_source_file ic200394q_si_002.cif
_cod_data_source_block y:\jpf\d90a\work\d90a-1
_cod_original_cell_volume 1026.63
_cod_database_code 4325111

loop_
_symmetry_equiv_pos_site_id
_symmetry_equiv_pos_as_xyz
1 x,y,z
2 -x,-y,-z

loop_
_atom_site_label
_atom_site_type_symbol
_atom_site_fract_x
_atom_site_fract_y
_atom_site_fract_z
Au1 Au 0.50588(3) 0.03892(2) 0.38430(3)
O1 O 0.4928(6) 0.0960(5) 0.1917(5)
O2 O 0.7046(7) 0.1775(5) 0.1636(6)
O3 O 0.6110(8) 0.1943(6) 0.0052(5)
N1 N 0.6603(6) -0.1276(5) 0.3860(5)
N2 N 0.6487(7) -0.2009(5) 0.6026(6)
N3 N 0.6016(6) 0.1540(5) 0.1265(5)
C1 C 0.7012(8) -0.2133(6) 0.4939(7)
H1 H 0.7734 -0.2886 0.4920
C3 C 0.7407(8) -0.1489(6) 0.2711(7)
C4 C 0.9014(8) -0.1278(6) 0.2203(7)
C5 C 0.9788(10) -0.1505(7) 0.1066(8)
H5 H 1.0868 -0.1387 0.0703
C6 C 0.8936(10) -0.1899(7) 0.0503(7)
H6 H 0.9454 -0.2047 -0.0235
C7 C 0.7352(10) -0.2073(7) 0.1009(7)
H7 H 0.6800 -0.2323 0.0602
C8 C 0.6537(9) -0.1884(6) 0.2131(7)
C9 C 0.9913(9) -0.0831(8) 0.2822(9)
H9A H 0.9178 -0.0160 0.3075
H9B H 1.0858 -0.0523 0.2237
H9C H 1.0277 -0.1525 0.3550
C10 C 0.4764(10) -0.2055(8) 0.2701(9)
H10A H 0.4052 -0.1242 0.2625
H10B H 0.4705 -0.2594 0.3575
H10C H 0.4414 -0.2437 0.2262
C11 C 0.6924(9) -0.3065(6) 0.7148(7)
C12 C 0.8214(9) -0.3068(7) 0.7659(7)
C13 C 0.8567(10) -0.4092(8) 0.8753(8)
H13 H 0.9387 -0.4097 0.9137
C14 C 0.7774(13) -0.5084(9) 0.9291(8)
H14 H 0.8075 -0.5762 1.0009
C15 C 0.6521(12) -0.5073(8) 0.8760(9)
H15 H 0.5980 -0.5754 0.9123
C16 C 0.6048(9) -0.4060(7) 0.7688(8)
C17 C 0.9134(10) -0.1995(8) 0.7065(8)
H17A H 1.0096 -0.2225 0.7444
H17B H 0.9471 -0.1823 0.6178
H17C H 0.8422 -0.1250 0.7194
C18 C 0.4661(11) -0.4040(8) 0.7102(9)
H18A H 0.4108 -0.4727 0.7652
H18B H 0.3881 -0.3248 0.6981
H18C H 0.5117 -0.4133 0.6304
C19 C 0.227(3) 0.557(2) 0.574(3)
H19A H 0.3166 0.4849 0.5945
H19B H 0.1772 0.5794 0.6467
H19C H 0.2701 0.6276 0.5071
C20 C 0.0046(17) 0.4578(10) 0.6263(10)
H20 H 0.0096 0.4295 0.7114
C21 C 0.111(2) 0.5708(11) 0.4107(10)
H21 H 0.1866 0.6181 0.3513
C22 C 0.1141(17) 0.5291(10) 0.5366(10)
